data_1000491
loop_
_publ_author_name
'Lacorre, P'
'Pannetier, J'
'Fleischer, T'
'Hoppe, R'
'Ferey, G'

_publ_section_title
;
Ordered magnetic frustration: XVI.Magnetic structure of Cs Co F4 at 1.5
K
;
_journal_coden_ASTM JSSCBI
_journal_name_full 'Journal of Solid State Chemistry'
_journal_page_first 37
_journal_page_last 45
_journal_paper_doi 10.1016/0022-4596(91)90271-I
_journal_volume 93
_journal_year 1991
_chemical_formula_structural 'Cs (Co F4)'
_chemical_formula_sum 'Co Cs F4'
_chemical_name_systematic 'Caesium tetrafluorocobaltate'
_space_group_IT_number 120
_symmetry_cell_setting tetragonal
_symmetry_Int_Tables_number 120
_symmetry_space_group_name_Hall 'I -4 -2c'
_symmetry_space_group_name_H-M 'I -4 c 2'
_cell_angle_alpha 90
_cell_angle_beta 90
_cell_angle_gamma 90
_cell_formula_units_Z 20
_cell_length_a 12.4353(4)
_cell_length_b 12.4353(4)
_cell_length_c 12.8612(5)
_cell_volume 1988.8
_refine_ls_R_factor_all 0.094
_cod_database_code 1000491

loop_
_symmetry_equiv_pos_as_xyz
x,y,z
-x,-y,z
-x,y,1/2+z
x,-y,1/2+z
-y,x,-z
y,-x,-z
-y,-x,1/2-z
y,x,1/2-z
1/2+x,1/2+y,1/2+z
1/2-x,1/2-y,1/2+z
1/2-x,1/2+y,z
1/2+x,1/2-y,z
1/2-y,1/2+x,1/2-z
1/2+y,1/2-x,1/2-z
1/2-y,1/2-x,-z
1/2+y,1/2+x,-z

loop_
_atom_site_label
_atom_site_type_symbol
_atom_site_symmetry_multiplicity
_atom_site_Wyckoff_symbol
_atom_site_fract_x
_atom_site_fract_y
_atom_site_fract_z
_atom_site_occupancy
_atom_site_attached_hydrogens
_atom_site_calc_flag
Cs1 Cs1+ 4 a 0. 0. 0.25 1. 0 d
Cs2 Cs1+ 16 i 0.3433(9) 0.8341(9) 0.6799(3) 1. 0 d
Co1 Co3+ 4 d 0.5 0. 0. 1. 0 d
Co2 Co3+ 16 i 0.7932(8) 0.0749(8) 0.9861(9) 1. 0 d
F1 F1- 16 i 0.3432(5) 0.0014(3) 0.9899(7) 1. 0 d
F2 F1- 16 i 0.1412(4) 0.0655(4) 0.9912(8) 1. 0 d
F3 F1- 16 i 0.0767(10) 0.2094(13) 0.1444(6) 1. 0 d
F4 F1- 16 i 0.9197(10) 0.7912(13) 0.8632(6) 1. 0 d
F5 F1- 8 h 0.2208(4) 0.7208(4) 0.5 1. 0 d
F6 F1- 8 g 0. 0.5 0.1433(6) 1. 0 d

loop_
_atom_type_symbol
_atom_type_oxidation_number
Cs1+ 1.000
Co3+ 3.000
F1- -1.000
